data_7231845
loop_
_publ_author_name
'Amo-Ochoa, Pilar'
'Castillo, Oscar'
'Delgado, Esther'
'Gallut, Ana'
'Hern\'andez, Elisa'
'Perles, Josefina'
'Zamora, F\'elix'

_publ_section_title
;
 Copper dithiolene [Cu(SC6H2Cl2S)2]&#x2212; units connected to
 alkaline/copper complexes: from ionic assemblies to discrete molecular
 entities and coordination polymers
;
_journal_issue 6
_journal_name_full CrystEngComm
_journal_page_first 957
_journal_paper_doi 10.1039/C8CE01594E
_journal_volume 21
_journal_year 2019
_chemical_formula_sum 'C68 H46 Cl16 Cu8 N10 S16'
_chemical_formula_weight 2591.63
_chemical_name_common AG35_LT
_space_group_crystal_system monoclinic
_space_group_IT_number 14
_space_group_name_Hall '-P 2ybc'
_space_group_name_H-M_alt 'P 1 21/c 1'
_symmetry_space_group_name_Hall '-P 2ybc'
_symmetry_space_group_name_H-M 'P 1 21/c 1'
_atom_sites_solution_hydrogens geom
_audit_update_record
;
2018-03-20 deposited with the CCDC.
2018-11-21 downloaded from the CCDC.
;
_cell_angle_alpha 90
_cell_angle_beta 92.759(5)
_cell_angle_gamma 90
_cell_formula_units_Z 2
_cell_length_a 7.8265(11)
_cell_length_b 13.1970(14)
_cell_length_c 44.680(7)
_cell_measurement_reflns_used 2468
_cell_measurement_temperature 200.(2)
_cell_measurement_theta_max 22.1472
_cell_measurement_theta_min 2.7190
_cell_volume 4609.5(11)
_computing_cell_refinement 'Bruker SAINT'
_computing_data_collection 'Bruker APEX2'
_computing_data_reduction 'Bruker SAINT'
_computing_molecular_graphics 'Bruker SHELXTL'
_computing_publication_material 'Bruker SHELXTL'
_computing_structure_refinement 'SHELXL-2014 (Sheldrick 2014)'
_computing_structure_solution 'SHELXS-97 (Sheldrick 2008)'
_diffrn_ambient_temperature 200.(2)
_diffrn_detector_area_resol_mean 8.3333
_diffrn_measured_fraction_theta_full 1.000
_diffrn_measured_fraction_theta_max 1.000
_diffrn_measurement_device_type 'Bruker Kappa Apex II'
_diffrn_measurement_method '\f and \w scans'
_diffrn_radiation_type 'Mo K\a'
_diffrn_radiation_wavelength 0.71073
_diffrn_reflns_av_R_equivalents 0.0948
_diffrn_reflns_av_unetI/netI 0.0910
_diffrn_reflns_limit_h_max 9
_diffrn_reflns_limit_h_min -9
_diffrn_reflns_limit_k_max 15
_diffrn_reflns_limit_k_min -15
_diffrn_reflns_limit_l_max 53
_diffrn_reflns_limit_l_min -53
_diffrn_reflns_number 37411
_diffrn_reflns_theta_full 25.35
_diffrn_reflns_theta_max 25.35
_diffrn_reflns_theta_min 1.61
_exptl_absorpt_coefficient_mu 2.682
_exptl_absorpt_correction_T_max 0.76
_exptl_absorpt_correction_T_min 0.56
_exptl_absorpt_correction_type multi-scan
_exptl_absorpt_process_details sadabs
_exptl_crystal_colour 'dark brown'
_exptl_crystal_density_diffrn 1.867
_exptl_crystal_density_method 'not measured'
_exptl_crystal_description prismatic
_exptl_crystal_F_000 2568
_exptl_crystal_size_max 0.250
_exptl_crystal_size_mid 0.130
_exptl_crystal_size_min 0.110
_refine_diff_density_max 0.788
_refine_diff_density_min -1.253
_refine_ls_extinction_method none
_refine_ls_goodness_of_fit_ref 1.051
_refine_ls_hydrogen_treatment constr
_refine_ls_matrix_type full
_refine_ls_number_parameters 537
_refine_ls_number_reflns 8456
_refine_ls_number_restraints 0
_refine_ls_restrained_S_all 1.051
_refine_ls_R_factor_all 0.0942
_refine_ls_R_factor_gt 0.0496
_refine_ls_shift/su_max 0.000
_refine_ls_shift/su_mean 0.000
_refine_ls_structure_factor_coef Fsqd
_refine_ls_weighting_details 'w=1/[\s^2^(Fo^2^)+(0.0670P)^2^] where P=(Fo^2^+2Fc^2^)/3'
_refine_ls_weighting_scheme calc
_refine_ls_wR_factor_gt 0.1128
_refine_ls_wR_factor_ref 0.1558
_reflns_number_gt 5395
_reflns_number_total 8456
_reflns_threshold_expression 'I > 2\s(I)'
_cod_data_source_file c8ce01594e2.cif
_cod_data_source_block 5_02118ElisaHernandez
_cod_depositor_comments 'Adding full bibliography for 7231844--7231848.cif.'
_cod_database_code 7231845
_publcif_datablock.id {1ed84585-15b5-4ce1-b465-28d3c3c7e05e}

loop_
_space_group_symop_operation_xyz
'x, y, z'
'-x, y+1/2, -z+1/2'
'-x, -y, -z'
'x, -y-1/2, z-1/2'

loop_
_atom_site_type_symbol
_atom_site_label
_atom_site_fract_x
_atom_site_fract_y
_atom_site_fract_z
_atom_site_U_iso_or_equiv
_atom_site_adp_type
_atom_site_calc_flag
_atom_site_refinement_flags_adp
_atom_site_refinement_flags_posn
_atom_site_occupancy
C C1 0.1356(8) 0.3140(4) 0.13666(16) 0.0255(16) Uani d . . 1
C C2 0.0603(9) 0.2220(5) 0.12922(18) 0.0325(18) Uani d . . 1
C C3 0.0403(9) 0.1918(5) 0.10005(19) 0.038(2) Uani d . . 1
H H3 -0.0097 0.1276 0.0956 0.045 Uiso calc U R 1
C C4 0.0905(9) 0.2515(5) 0.07708(18) 0.0375(19) Uani d . . 1
H H4 0.0757 0.2298 0.0568 0.045 Uiso calc U R 1
C C5 0.1635(9) 0.3447(5) 0.08409(16) 0.0310(17) Uani d . . 1
C C6 0.1863(8) 0.3770(5) 0.11336(16) 0.0260(16) Uani d . . 1
C C7 0.4693(7) 0.6047(4) 0.22665(16) 0.0229(15) Uani d . . 1
C C8 0.5477(8) 0.6232(5) 0.25463(16) 0.0316(17) Uani d . . 1
C C9 0.6543(9) 0.7038(5) 0.26018(18) 0.0369(18) Uani d . . 1
H H9 0.7053 0.7143 0.2797 0.044 Uiso calc U R 1
C C10 0.6870(9) 0.7697(5) 0.23720(18) 0.0380(19) Uani d . . 1
H H10 0.7605 0.8262 0.2407 0.046 Uiso calc U R 1
C C11 0.6119(8) 0.7527(5) 0.20895(17) 0.0301(17) Uani d . . 1
C C12 0.5038(8) 0.6709(5) 0.20284(16) 0.0244(16) Uani d . . 1
C C13 0.8156(7) 0.3848(4) 0.43932(16) 0.0220(15) Uani d . . 1
C C14 0.8198(8) 0.3531(5) 0.40976(16) 0.0260(16) Uani d . . 1
C C15 0.8809(8) 0.2576(5) 0.40249(17) 0.0320(17) Uani d . . 1
H H15 0.8824 0.2369 0.3821 0.038 Uiso calc U R 1
C C16 0.9390(8) 0.1934(5) 0.42492(17) 0.0316(18) Uani d . . 1
H H16 0.9798 0.128 0.42 0.038 Uiso calc U R 1
C C17 0.9385(8) 0.2233(4) 0.45452(17) 0.0263(16) Uani d . . 1
C C18 0.8764(7) 0.3201(5) 0.46192(15) 0.0224(15) Uani d . . 1
C C19 0.6174(7) 0.6864(4) 0.53380(16) 0.0212(15) Uani d . . 1
C C20 0.5440(7) 0.7785(4) 0.54270(17) 0.0250(16) Uani d . . 1
C C21 0.5270(8) 0.7999(5) 0.57258(17) 0.0301(17) Uani d . . 1
H H21 0.4741 0.8612 0.5784 0.036 Uiso calc U R 1
C C22 0.5869(8) 0.7322(5) 0.59407(17) 0.0315(17) Uani d . . 1
H H22 0.5744 0.7465 0.6147 0.038 Uiso calc U R 1
C C23 0.6655(8) 0.6434(4) 0.58564(15) 0.0239(15) Uani d . . 1
C C24 0.6772(7) 0.6181(4) 0.55558(16) 0.0214(15) Uani d . . 1
C C25 -0.1191(9) 0.5789(5) 0.1736(2) 0.0376(19) Uani d . . 1
C C26 -0.1752(10) 0.5668(6) 0.14273(19) 0.054(2) Uani d . . 1
H H26A -0.2238 0.6308 0.1351 0.08 Uiso calc U R 1
H H26B -0.2625 0.5136 0.141 0.08 Uiso calc U R 1
H H26C -0.0777 0.5478 0.131 0.08 Uiso calc U R 1
C C27 0.1948(9) 0.7616(6) 0.27171(19) 0.0373(19) Uani d . . 1
C C28 0.2742(10) 0.8412(6) 0.2905(2) 0.059(3) Uani d . . 1
H H28A 0.386 0.8179 0.2986 0.088 Uiso calc U R 1
H H28B 0.2007 0.8565 0.3071 0.088 Uiso calc U R 1
H H28C 0.289 0.9023 0.2785 0.088 Uiso calc U R 1
C C29 -0.0733(10) 0.4294(6) 0.2834(2) 0.042(2) Uani d . . 1
C C30 -0.1328(11) 0.3625(6) 0.3066(2) 0.062(3) Uani d . . 1
H H30A -0.0939 0.2933 0.3029 0.093 Uiso calc U R 1
H H30B -0.2581 0.3639 0.3063 0.093 Uiso calc U R 1
H H30C -0.0865 0.3853 0.3262 0.093 Uiso calc U R 1
C C31 0.3145(9) 0.8393(6) 0.43888(19) 0.040(2) Uani d . . 1
C C32 0.2774(12) 0.9430(5) 0.4308(2) 0.066(3) Uani d . . 1
H H32A 0.1663 0.9463 0.4197 0.1 Uiso calc U R 1
H H32B 0.3667 0.9688 0.4182 0.1 Uiso calc U R 1
H H32C 0.2738 0.9843 0.449 0.1 Uiso calc U R 1
C C33 0.4093(11) 0.7597(7) 0.3695(2) 0.057(3) Uani d . . 1
C C34 0.4933(12) 0.6656(7) 0.3753(3) 0.092(4) Uani d . . 1
H H34A 0.5451 0.666 0.3958 0.138 Uiso calc U R 1
H H34B 0.5827 0.6558 0.361 0.138 Uiso calc U R 1
H H34C 0.41 0.6103 0.3733 0.138 Uiso calc U R 1
Cl Cl1 -0.0023(3) 0.14372(13) 0.15780(5) 0.0490(6) Uani d . . 1
Cl Cl2 0.2291(3) 0.42248(14) 0.05533(5) 0.0478(5) Uani d . . 1
Cl Cl3 0.5016(3) 0.54180(15) 0.28382(5) 0.0482(5) Uani d . . 1
Cl Cl4 0.6574(3) 0.83368(13) 0.17971(5) 0.0450(5) Uani d . . 1
Cl Cl5 0.7447(2) 0.43252(13) 0.38127(4) 0.0407(5) Uani d . . 1
Cl Cl6 1.0144(2) 0.14335(12) 0.48264(5) 0.0385(5) Uani d . . 1
Cl Cl7 0.4717(2) 0.86464(12) 0.51604(5) 0.0380(5) Uani d . . 1
Cl Cl8 0.7534(2) 0.56230(13) 0.61296(4) 0.0376(5) Uani d . . 1
Cu Cu1 0.29792(9) 0.49928(5) 0.17066(2) 0.0238(2) Uani d . . 1
Cu Cu2 0.76340(9) 0.51019(5) 0.49662(2) 0.0213(2) Uani d . . 1
Cu Cu3 0.06794(12) 0.57304(7) 0.23576(2) 0.0404(3) Uani d . . 1
Cu Cu4 0.38094(10) 0.63930(6) 0.47239(2) 0.0354(3) Uani d . . 1
N N1 -0.0711(7) 0.5864(4) 0.19786(16) 0.0371(16) Uani d . . 1
N N2 0.1354(8) 0.6994(5) 0.25725(16) 0.0423(17) Uani d . . 1
N N3 -0.0273(8) 0.4792(5) 0.26541(17) 0.0461(18) Uani d . . 1
N N4 0.3435(8) 0.7597(5) 0.44596(15) 0.0411(16) Uani d . . 1
N N5 0.3438(11) 0.8325(6) 0.3652(2) 0.077(3) Uani d . . 1
S S1 0.1720(2) 0.35310(12) 0.17374(4) 0.0334(5) Uani d . . 1
S S2 0.2810(2) 0.49547(12) 0.12213(4) 0.0309(4) Uani d . . 1
S S3 0.3295(2) 0.50196(12) 0.21961(4) 0.0275(4) Uani d . . 1
S S4 0.4106(2) 0.64922(12) 0.16704(4) 0.0315(4) Uani d . . 1
S S5 0.7331(2) 0.50410(12) 0.44808(4) 0.0260(4) Uani d . . 1
S S6 0.88212(19) 0.36031(11) 0.49925(4) 0.0235(4) Uani d . . 1
S S7 0.64249(19) 0.65971(11) 0.49567(4) 0.0222(4) Uani d . . 1
S S8 0.77595(19) 0.50413(11) 0.54579(4) 0.0220(4) Uani d . . 1

loop_
_atom_site_aniso_label
_atom_site_aniso_U_11
_atom_site_aniso_U_22
_atom_site_aniso_U_33
_atom_site_aniso_U_12
_atom_site_aniso_U_13
_atom_site_aniso_U_23
C1 0.028(4) 0.022(3) 0.027(4) 0.009(3) 0.001(3) -0.003(3)
C2 0.037(4) 0.024(4) 0.036(5) 0.001(3) -0.001(4) -0.005(3)
C3 0.041(4) 0.024(4) 0.048(6) -0.004(3) -0.005(4) -0.009(4)
C4 0.039(4) 0.034(4) 0.038(5) 0.010(3) -0.008(4) -0.018(4)
C5 0.038(4) 0.034(4) 0.020(4) 0.011(3) -0.004(3) 0.001(3)
C6 0.021(3) 0.025(3) 0.031(5) 0.006(3) -0.005(3) -0.007(3)
C7 0.019(3) 0.023(3) 0.026(4) 0.005(3) 0.000(3) -0.003(3)
C8 0.032(4) 0.040(4) 0.023(4) 0.002(3) 0.003(3) 0.000(4)
C9 0.036(4) 0.045(4) 0.029(5) -0.007(4) 0.001(4) -0.009(4)
C10 0.036(4) 0.036(4) 0.044(6) -0.007(3) 0.008(4) -0.013(4)
C11 0.027(4) 0.028(4) 0.036(5) 0.001(3) 0.008(3) -0.004(4)
C12 0.022(3) 0.025(3) 0.027(4) 0.003(3) 0.004(3) -0.007(3)
C13 0.017(3) 0.019(3) 0.030(4) -0.005(3) 0.005(3) -0.004(3)
C14 0.023(3) 0.031(4) 0.024(4) -0.003(3) 0.000(3) -0.001(3)
C15 0.038(4) 0.030(4) 0.029(5) 0.001(3) 0.012(3) -0.009(4)
C16 0.035(4) 0.024(4) 0.036(5) -0.001(3) -0.001(4) -0.009(4)
C17 0.024(3) 0.022(3) 0.033(5) -0.001(3) -0.004(3) 0.002(3)
C18 0.017(3) 0.025(3) 0.026(4) -0.005(3) 0.007(3) -0.006(3)
C19 0.015(3) 0.018(3) 0.031(4) -0.007(2) 0.007(3) -0.011(3)
C20 0.018(3) 0.018(3) 0.040(5) -0.003(3) 0.003(3) 0.001(3)
C21 0.029(4) 0.019(3) 0.043(5) 0.000(3) 0.010(4) -0.008(3)
C22 0.031(4) 0.033(4) 0.031(5) -0.004(3) 0.010(3) -0.007(4)
C23 0.026(3) 0.024(3) 0.022(4) -0.004(3) 0.003(3) -0.001(3)
C24 0.019(3) 0.018(3) 0.028(4) -0.002(3) 0.004(3) -0.001(3)
C25 0.030(4) 0.033(4) 0.049(6) 0.008(3) 0.001(4) 0.001(4)
C26 0.039(5) 0.081(6) 0.041(6) 0.013(4) 0.003(4) 0.000(5)
C27 0.036(4) 0.036(4) 0.042(5) 0.010(3) 0.014(4) -0.002(4)
C28 0.055(5) 0.049(5) 0.071(7) 0.000(4) -0.003(5) -0.025(5)
C29 0.043(5) 0.042(5) 0.041(6) -0.004(4) 0.007(4) -0.012(4)
C30 0.070(6) 0.068(6) 0.050(6) -0.001(5) 0.023(5) 0.008(5)
C31 0.042(5) 0.040(4) 0.038(5) -0.006(4) -0.009(4) 0.006(4)
C32 0.079(7) 0.034(5) 0.085(8) 0.009(4) -0.007(6) 0.017(5)
C33 0.047(5) 0.061(6) 0.063(7) -0.014(5) -0.002(5) 0.000(6)
C34 0.065(7) 0.061(6) 0.150(13) -0.010(5) 0.000(7) 0.013(7)
Cl1 0.0610(13) 0.0318(10) 0.0548(15) -0.0131(9) 0.0076(11) 0.0001(10)
Cl2 0.0665(13) 0.0503(11) 0.0265(12) 0.0018(10) -0.0003(10) -0.0013(10)
Cl3 0.0623(13) 0.0540(12) 0.0276(12) -0.0090(10) -0.0064(10) 0.0092(10)
Cl4 0.0597(13) 0.0344(10) 0.0419(13) -0.0182(9) 0.0126(10) -0.0016(9)
Cl5 0.0562(12) 0.0427(11) 0.0233(11) 0.0056(9) 0.0015(9) 0.0000(9)
Cl6 0.0434(10) 0.0257(9) 0.0457(13) 0.0082(8) -0.0053(9) -0.0005(9)
Cl7 0.0438(10) 0.0267(9) 0.0431(13) 0.0104(8) -0.0027(9) -0.0012(9)
Cl8 0.0496(11) 0.0380(10) 0.0254(11) 0.0045(8) 0.0032(9) -0.0003(9)
Cu1 0.0259(4) 0.0220(4) 0.0235(5) 0.0000(3) 0.0015(4) -0.0021(4)
Cu2 0.0210(4) 0.0213(4) 0.0216(5) 0.0033(3) 0.0019(3) -0.0022(4)
Cu3 0.0447(6) 0.0402(5) 0.0367(6) -0.0082(4) 0.0051(5) -0.0008(5)
Cu4 0.0316(5) 0.0354(5) 0.0384(6) -0.0046(4) -0.0067(4) 0.0094(4)
N1 0.032(3) 0.036(4) 0.044(5) 0.003(3) 0.008(3) -0.004(3)
N2 0.045(4) 0.039(4) 0.044(5) 0.000(3) 0.008(3) -0.008(3)
N3 0.043(4) 0.046(4) 0.051(5) -0.008(3) 0.014(4) -0.001(4)
N4 0.042(4) 0.044(4) 0.036(4) -0.004(3) -0.009(3) 0.008(3)
N5 0.081(6) 0.073(6) 0.076(7) 0.003(5) -0.009(5) -0.005(5)
S1 0.0476(11) 0.0271(9) 0.0253(11) -0.0091(8) 0.0002(9) 0.0004(8)
S2 0.0448(11) 0.0246(9) 0.0233(11) -0.0033(8) 0.0010(8) -0.0007(8)
S3 0.0330(9) 0.0248(9) 0.0247(11) -0.0036(7) 0.0009(8) -0.0003(8)
S4 0.0432(10) 0.0273(9) 0.0240(11) -0.0085(8) 0.0028(9) -0.0005(8)
S5 0.0314(9) 0.0246(8) 0.0220(10) 0.0066(7) 0.0018(8) -0.0020(8)
S6 0.0225(8) 0.0249(8) 0.0231(10) 0.0038(7) 0.0012(7) -0.0015(8)
S7 0.0212(8) 0.0207(8) 0.0249(10) 0.0031(6) 0.0025(7) -0.0020(7)
S8 0.0221(8) 0.0220(8) 0.0217(10) 0.0028(7) -0.0003(7) -0.0027(7)

loop_
_atom_type_symbol
_atom_type_description
_atom_type_scat_dispersion_real
_atom_type_scat_dispersion_imag
_atom_type_scat_source
C C 0.0033 0.0016 'International Tables Vol C Tables 4.2.6.8 and 6.1.1.4'
H H 0.0000 0.0000 'International Tables Vol C Tables 4.2.6.8 and 6.1.1.4'
S S 0.1246 0.1234 'International Tables Vol C Tables 4.2.6.8 and 6.1.1.4'
Cl Cl 0.1484 0.1585 'International Tables Vol C Tables 4.2.6.8 and 6.1.1.4'
Cu Cu 0.3201 1.2651 'International Tables Vol C Tables 4.2.6.8 and 6.1.1.4'
N N 0.0061 0.0033 'International Tables Vol C Tables 4.2.6.8 and 6.1.1.4'

loop_
_geom_angle_atom_site_label_1
_geom_angle_atom_site_label_2
_geom_angle_atom_site_label_3
_geom_angle_site_symmetry_1
_geom_angle_site_symmetry_3
_geom_angle
C2 C1 C6 . . 118.3(7)
C2 C1 S1 . . 122.4(6)
C6 C1 S1 . . 119.3(5)
C3 C2 C1 . . 120.9(7)
C3 C2 Cl1 . . 120.4(5)
C1 C2 Cl1 . . 118.6(6)
C2 C3 C4 . . 121.6(7)
C2 C3 H3 . . 119.2
C4 C3 H3 . . 119.2
C3 C4 C5 . . 118.2(7)
C3 C4 H4 . . 120.9
C5 C4 H4 . . 120.9
C6 C5 C4 . . 121.5(7)
C6 C5 Cl2 . . 119.2(5)
C4 C5 Cl2 . . 119.3(6)
C5 C6 C1 . . 119.5(6)
C5 C6 S2 . . 121.2(6)
C1 C6 S2 . . 119.3(5)
C8 C7 C12 . . 118.5(6)
C8 C7 S3 . . 122.7(5)
C12 C7 S3 . . 118.8(5)
C9 C8 C7 . . 122.7(7)
C9 C8 Cl3 . . 119.4(6)
C7 C8 Cl3 . . 117.9(5)
C8 C9 C10 . . 119.3(7)
C8 C9 H9 . . 120.4
C10 C9 H9 . . 120.4
C9 C10 C11 . . 119.4(7)
C9 C10 H10 . . 120.3
C11 C10 H10 . . 120.3
C10 C11 C12 . . 122.2(7)
C10 C11 Cl4 . . 119.5(5)
C12 C11 Cl4 . . 118.3(6)
C11 C12 C7 . . 118.0(6)
C11 C12 S4 . . 122.0(5)
C7 C12 S4 . . 120.1(5)
C14 C13 C18 . . 118.9(6)
C14 C13 S5 . . 120.6(5)
C18 C13 S5 . . 120.5(5)
C13 C14 C15 . . 121.3(6)
C13 C14 Cl5 . . 119.6(5)
C15 C14 Cl5 . . 119.0(6)
C16 C15 C14 . . 119.6(7)
C16 C15 H15 . . 120.2
C14 C15 H15 . . 120.2
C15 C16 C17 . . 120.5(6)
C15 C16 H16 . . 119.8
C17 C16 H16 . . 119.8
C16 C17 C18 . . 120.0(6)
C16 C17 Cl6 . . 120.4(5)
C18 C17 Cl6 . . 119.6(6)
C13 C18 C17 . . 119.8(6)
C13 C18 S6 . . 119.9(5)
C17 C18 S6 . . 120.3(5)
C24 C19 C20 . . 119.3(6)
C24 C19 S7 . . 119.9(5)
C20 C19 S7 . . 120.8(5)
C21 C20 C19 . . 120.7(6)
C21 C20 Cl7 . . 119.4(5)
C19 C20 Cl7 . . 119.9(6)
C22 C21 C20 . . 119.8(6)
C22 C21 H21 . . 120.1
C20 C21 H21 . . 120.1
C21 C22 C23 . . 120.0(7)
C21 C22 H22 . . 120.0
C23 C22 H22 . . 120.0
C22 C23 C24 . . 121.1(6)
C22 C23 Cl8 . . 119.7(6)
C24 C23 Cl8 . . 119.1(5)
C23 C24 C19 . . 118.9(6)
C23 C24 S8 . . 119.8(5)
C19 C24 S8 . . 121.2(5)
N1 C25 C26 . . 178.0(8)
C25 C26 H26A . . 109.5
C25 C26 H26B . . 109.5
H26A C26 H26B . . 109.5
C25 C26 H26C . . 109.5
H26A C26 H26C . . 109.5
H26B C26 H26C . . 109.5
N2 C27 C28 . . 179.1(9)
C27 C28 H28A . . 109.5
C27 C28 H28B . . 109.5
H28A C28 H28B . . 109.5
C27 C28 H28C . . 109.5
H28A C28 H28C . . 109.5
H28B C28 H28C . . 109.5
N3 C29 C30 . . 178.9(9)
C29 C30 H30A . . 109.5
C29 C30 H30B . . 109.5
H30A C30 H30B . . 109.5
C29 C30 H30C . . 109.5
H30A C30 H30C . . 109.5
H30B C30 H30C . . 109.5
N4 C31 C32 . . 178.1(9)
C31 C32 H32A . . 109.5
C31 C32 H32B . . 109.5
H32A C32 H32B . . 109.5
C31 C32 H32C . . 109.5
H32A C32 H32C . . 109.5
H32B C32 H32C . . 109.5
N5 C33 C34 . . 179.4(13)
C33 C34 H34A . . 109.5
C33 C34 H34B . . 109.5
H34A C34 H34B . . 109.5
C33 C34 H34C . . 109.5
H34A C34 H34C . . 109.5
H34B C34 H34C . . 109.5
S2 Cu1 S1 . . 92.11(7)
S2 Cu1 S4 . . 87.26(7)
S1 Cu1 S4 . . 176.93(8)
S2 Cu1 S3 . . 177.00(7)
S1 Cu1 S3 . . 88.90(7)
S4 Cu1 S3 . . 91.89(7)
S5 Cu2 S6 . . 92.63(7)
S5 Cu2 S7 . . 89.30(7)
S6 Cu2 S7 . . 177.95(8)
S5 Cu2 S8 . . 174.40(7)
S6 Cu2 S8 . . 85.11(7)
S7 Cu2 S8 . . 92.91(7)
S5 Cu2 Cu4 . 3_666 117.30(6)
S6 Cu2 Cu4 . 3_666 59.78(5)
S7 Cu2 Cu4 . 3_666 118.65(6)
S8 Cu2 Cu4 . 3_666 57.17(5)
N1 Cu3 N3 . . 114.7(3)
N1 Cu3 N2 . . 117.6(3)
N3 Cu3 N2 . . 107.5(3)
N1 Cu3 S3 . . 102.72(18)
N3 Cu3 S3 . . 108.11(19)
N2 Cu3 S3 . . 105.29(18)
N4 Cu4 S7 . . 106.31(18)
N4 Cu4 S8 . 3_666 111.93(18)
S7 Cu4 S8 . 3_666 133.73(6)
N4 Cu4 S6 . 3_666 101.54(19)
S7 Cu4 S6 . 3_666 121.41(7)
S8 Cu4 S6 3_666 3_666 75.37(6)
N4 Cu4 Cu2 . 3_666 146.76(18)
S7 Cu4 Cu2 . 3_666 104.08(6)
S8 Cu4 Cu2 3_666 3_666 50.91(5)
S6 Cu4 Cu2 3_666 3_666 49.92(4)
C25 N1 Cu3 . . 162.6(6)
C27 N2 Cu3 . . 168.4(6)
C29 N3 Cu3 . . 175.3(7)
C31 N4 Cu4 . . 160.0(7)
C1 S1 Cu1 . . 104.8(2)
C6 S2 Cu1 . . 104.3(3)
C7 S3 Cu1 . . 103.3(2)
C7 S3 Cu3 . . 100.2(2)
Cu1 S3 Cu3 . . 104.50(7)
C12 S4 Cu1 . . 103.5(2)
C13 S5 Cu2 . . 103.4(2)
C18 S6 Cu2 . . 103.4(2)
C18 S6 Cu4 . 3_666 120.4(2)
Cu2 S6 Cu4 . 3_666 70.30(5)
C19 S7 Cu2 . . 103.3(2)
C19 S7 Cu4 . . 109.1(2)
Cu2 S7 Cu4 . . 106.37(7)
C24 S8 Cu2 . . 102.7(2)
C24 S8 Cu4 . 3_666 122.7(2)
Cu2 S8 Cu4 . 3_666 71.93(6)

loop_
_geom_bond_atom_site_label_1
_geom_bond_atom_site_label_2
_geom_bond_site_symmetry_2
_geom_bond_distance
C1 C2 . 1.383(9)
C1 C6 . 1.404(9)
C1 S1 . 1.745(7)
C2 C3 . 1.365(10)
C2 Cl1 . 1.731(8)
C3 C4 . 1.367(10)
C3 H3 . 0.95
C4 C5 . 1.385(9)
C4 H4 . 0.95
C5 C6 . 1.379(9)
C5 Cl2 . 1.742(7)
C6 S2 . 1.767(6)
C7 C8 . 1.388(9)
C7 C12 . 1.413(9)
C7 S3 . 1.761(6)
C8 C9 . 1.367(9)
C8 Cl3 . 1.741(7)
C9 C10 . 1.378(10)
C9 H9 . 0.95
C10 C11 . 1.385(10)
C10 H10 . 0.95
C11 C12 . 1.391(9)
C11 Cl4 . 1.738(7)
C12 S4 . 1.749(7)
C13 C14 . 1.387(9)
C13 C18 . 1.389(9)
C13 S5 . 1.752(6)
C14 C15 . 1.392(9)
C14 Cl5 . 1.730(7)
C15 C16 . 1.373(9)
C15 H15 . 0.95
C16 C17 . 1.380(10)
C16 H16 . 0.95
C17 C18 . 1.411(8)
C17 Cl6 . 1.724(7)
C18 S6 . 1.749(7)
C19 C24 . 1.391(9)
C19 C20 . 1.410(8)
C19 S7 . 1.760(7)
C20 C21 . 1.377(10)
C20 Cl7 . 1.723(7)
C21 C22 . 1.377(9)
C21 H21 . 0.95
C22 C23 . 1.383(9)
C22 H22 . 0.95
C23 C24 . 1.392(9)
C23 Cl8 . 1.740(7)
C24 S8 . 1.756(6)
C25 N1 . 1.133(10)
C25 C26 . 1.437(11)
C26 H26A . 0.98
C26 H26B . 0.98
C26 H26C . 0.98
C27 N2 . 1.131(9)
C27 C28 . 1.465(11)
C28 H28A . 0.98
C28 H28B . 0.98
C28 H28C . 0.98
C29 N3 . 1.112(10)
C29 C30 . 1.454(12)
C30 H30A . 0.98
C30 H30B . 0.98
C30 H30C . 0.98
C31 N4 . 1.118(8)
C31 C32 . 1.441(10)
C32 H32A . 0.98
C32 H32B . 0.98
C32 H32C . 0.98
C33 N5 . 1.101(10)
C33 C34 . 1.423(12)
C34 H34A . 0.98
C34 H34B . 0.98
C34 H34C . 0.98
Cu1 S2 . 2.166(2)
Cu1 S1 . 2.1736(18)
Cu1 S4 . 2.1755(18)
Cu1 S3 . 2.189(2)
Cu2 S5 . 2.172(2)
Cu2 S6 . 2.1861(17)
Cu2 S7 . 2.1878(16)
Cu2 S8 . 2.196(2)
Cu2 Cu4 3_666 2.6901(12)
Cu3 N1 . 1.976(7)
Cu3 N3 . 1.984(7)
Cu3 N2 . 1.983(7)
Cu3 S3 . 2.395(2)
Cu4 N4 . 1.993(6)
Cu4 S7 . 2.2670(18)
Cu4 S8 3_666 2.3779(17)
Cu4 S6 3_666 2.4690(19)
Cu4 Cu2 3_666 2.6902(12)
S6 Cu4 3_666 2.4690(19)
S8 Cu4 3_666 2.3778(17)

loop_
_geom_hbond_atom_site_label_D
_geom_hbond_atom_site_label_H
_geom_hbond_atom_site_label_A
_geom_hbond_site_symmetry_A
_geom_hbond_distance_DH
_geom_hbond_distance_HA
_geom_hbond_distance_DA
_geom_hbond_angle_DHA
C9 H9 S1 2_655 0.95 2.90 3.750(8) 149.3
C26 H26B N5 2_545 0.98 2.49 3.373(13) 150.6
C26 H26C S2 . 0.98 2.94 3.847(8) 155.1
C28 H28B N5 . 0.98 2.80 3.356(13) 117.0
C28 H28C S3 2_655 0.98 3.26 3.803(8) 116.8
C30 H30C Cl5 1_455 0.98 2.92 3.636(9) 131.1
C34 H34C Cl8 3_666 0.98 2.70 3.626(9) 158.2

loop_
_geom_torsion_atom_site_label_1
_geom_torsion_atom_site_label_2
_geom_torsion_atom_site_label_3
_geom_torsion_atom_site_label_4
_geom_torsion_site_symmetry_4
_geom_torsion
C6 C1 C2 C3 . 1.9(10)
S1 C1 C2 C3 . -177.2(5)
C6 C1 C2 Cl1 . 179.9(5)
S1 C1 C2 Cl1 . 0.8(8)
C1 C2 C3 C4 . -1.3(11)
Cl1 C2 C3 C4 . -179.2(5)
C2 C3 C4 C5 . 0.2(11)
C3 C4 C5 C6 . 0.2(10)
C3 C4 C5 Cl2 . 179.9(5)
C4 C5 C6 C1 . 0.5(10)
Cl2 C5 C6 C1 . -179.2(5)
C4 C5 C6 S2 . 179.5(5)
Cl2 C5 C6 S2 . -0.2(8)
C2 C1 C6 C5 . -1.5(9)
S1 C1 C6 C5 . 177.6(5)
C2 C1 C6 S2 . 179.4(5)
S1 C1 C6 S2 . -1.5(7)
C12 C7 C8 C9 . 1.2(10)
S3 C7 C8 C9 . -179.0(5)
C12 C7 C8 Cl3 . 179.2(5)
S3 C7 C8 Cl3 . -1.1(8)
C7 C8 C9 C10 . -0.4(11)
Cl3 C8 C9 C10 . -178.3(5)
C8 C9 C10 C11 . -0.2(11)
C9 C10 C11 C12 . 0.0(10)
C9 C10 C11 Cl4 . -178.3(5)
C10 C11 C12 C7 . 0.9(9)
Cl4 C11 C12 C7 . 179.2(5)
C10 C11 C12 S4 . -179.5(5)
Cl4 C11 C12 S4 . -1.2(8)
C8 C7 C12 C11 . -1.4(9)
S3 C7 C12 C11 . 178.8(5)
C8 C7 C12 S4 . 178.9(5)
S3 C7 C12 S4 . -0.9(7)
C18 C13 C14 C15 . 1.1(9)
S5 C13 C14 C15 . -178.3(5)
C18 C13 C14 Cl5 . 180.0(4)
S5 C13 C14 Cl5 . 0.6(7)
C13 C14 C15 C16 . -0.3(10)
Cl5 C14 C15 C16 . -179.2(5)
C14 C15 C16 C17 . -0.5(10)
C15 C16 C17 C18 . 0.6(10)
C15 C16 C17 Cl6 . -179.0(5)
C14 C13 C18 C17 . -0.9(9)
S5 C13 C18 C17 . 178.5(4)
C14 C13 C18 S6 . 176.9(4)
S5 C13 C18 S6 . -3.7(7)
C16 C17 C18 C13 . 0.1(9)
Cl6 C17 C18 C13 . 179.8(5)
C16 C17 C18 S6 . -177.8(5)
Cl6 C17 C18 S6 . 1.9(7)
C24 C19 C20 C21 . -1.7(9)
S7 C19 C20 C21 . -178.9(5)
C24 C19 C20 Cl7 . 179.2(4)
S7 C19 C20 Cl7 . 2.0(7)
C19 C20 C21 C22 . 2.0(9)
Cl7 C20 C21 C22 . -178.9(5)
C20 C21 C22 C23 . 0.6(10)
C21 C22 C23 C24 . -3.5(10)
C21 C22 C23 Cl8 . 175.8(5)
C22 C23 C24 C19 . 3.8(9)
Cl8 C23 C24 C19 . -175.6(4)
C22 C23 C24 S8 . -179.4(5)
Cl8 C23 C24 S8 . 1.3(7)
C20 C19 C24 C23 . -1.1(9)
S7 C19 C24 C23 . 176.1(4)
C20 C19 C24 S8 . -177.9(4)
S7 C19 C24 S8 . -0.7(7)
C2 C1 S1 Cu1 . 178.4(5)
C6 C1 S1 Cu1 . -0.6(5)
C5 C6 S2 Cu1 . -176.3(5)
C1 C6 S2 Cu1 . 2.8(5)
C8 C7 S3 Cu1 . -168.5(5)
C12 C7 S3 Cu1 . 11.3(5)
C8 C7 S3 Cu3 . 83.8(5)
C12 C7 S3 Cu3 . -96.4(5)
C11 C12 S4 Cu1 . 170.2(5)
C7 C12 S4 Cu1 . -10.1(5)
C14 C13 S5 Cu2 . -179.4(5)
C18 C13 S5 Cu2 . 1.2(5)
C13 C18 S6 Cu2 . 4.0(5)
C17 C18 S6 Cu2 . -178.2(4)
C13 C18 S6 Cu4 3_666 78.8(5)
C17 C18 S6 Cu4 3_666 -103.3(5)
C24 C19 S7 Cu2 . 2.2(5)
C20 C19 S7 Cu2 . 179.4(4)
C24 C19 S7 Cu4 . 115.0(4)
C20 C19 S7 Cu4 . -67.8(5)
C23 C24 S8 Cu2 . -178.0(5)
C19 C24 S8 Cu2 . -1.2(5)
C23 C24 S8 Cu4 3_666 105.6(5)
C19 C24 S8 Cu4 3_666 -77.7(5)
